data_2106430
loop_
_publ_author_name
'Schaefer, W.P.'
'Will, G.'
'Mueller-Vogt, G.'

_publ_section_title
;
 Refinement of the crystal structure of terbium arsenate Tb As O4 at 77 K
 and 5 K by profile analysis from neutron diffraction powder data
;
_journal_name_full 'Acta Crystallographica B (24,1968-38,1982)'
_journal_page_first 588
_journal_page_last 592
_journal_volume 35
_journal_year 1979
_chemical_formula_sum 'As O4 Tb'
_chemical_name_systematic 'Tb (As O4)'
_space_group_IT_number 70
_symmetry_space_group_name_Hall 'F 2 2 -1d'
_symmetry_space_group_name_H-M 'F d d d :1'
_cell_angle_alpha 90
_cell_angle_beta 90
_cell_angle_gamma 90
_cell_formula_units_Z 8
_cell_length_a 10.081
_cell_length_b 9.957
_cell_length_c 6.321
_cell_volume 634.480
_citation_journal_id_ASTM ACBCAR
_cod_data_source_file Schaefer_ACBCAR_1979_1999.cif
_cod_data_source_block As1O4Tb1
_cod_original_cell_volume 634.48
_cod_original_sg_symbol_Hall '-F 2uv 2vw (x+1/8,y+1/8,z+1/8)'
_cod_original_formula_sum 'As1 O4 Tb1'
_cod_database_code 2106430

loop_
_symmetry_equiv_pos_as_xyz
x,y,z
-x+1/2,-y+1/2,z
x,-y+1/2,-z+1/2
-x+1/2,y,-z+1/2
-x+1/4,-y+1/4,-z+1/4
x-1/4,y-1/4,-z+1/4
-x+1/4,y-1/4,z-1/4
x-1/4,-y+1/4,z-1/4
x,y+1/2,z+1/2
-x+1/2,-y+1,z+1/2
x,-y+1,-z+1
-x+1/2,y+1/2,-z+1
-x+1/4,-y+3/4,-z+3/4
x-1/4,y+1/4,-z+3/4
-x+1/4,y+1/4,z+1/4
x-1/4,-y+3/4,z+1/4
x+1/2,y,z+1/2
-x+1,-y+1/2,z+1/2
x+1/2,-y+1/2,-z+1
-x+1,y,-z+1
-x+3/4,-y+1/4,-z+3/4
x+1/4,y-1/4,-z+3/4
-x+3/4,y-1/4,z+1/4
x+1/4,-y+1/4,z+1/4
x+1/2,y+1/2,z
-x+1,-y+1,z
x+1/2,-y+1,-z+1/2
-x+1,y+1/2,-z+1/2
-x+3/4,-y+3/4,-z+1/4
x+1/4,y+1/4,-z+1/4
-x+3/4,y+1/4,z-1/4
x+1/4,-y+3/4,z-1/4

loop_
_atom_site_label
_atom_site_type_symbol
_atom_site_fract_x
_atom_site_fract_y
_atom_site_fract_z
_atom_site_occupancy
_atom_site_U_iso_or_equiv
O1 O-2 0.09 0.089 0.331 1 0.0
Tb1 Tb+3 0 0 0 1 0.0
As1 As+5 0 0 0.5 1 0.0
